data_4516264
loop_
_publ_author_name
'White, Nicholas G.'
'Carta, Veronica'
'MacLachlan, Mark J.'

_publ_section_title
;
 Layered 2D Sheetlike Supramolecular Polymers Formed by
 O--H&#x00B7;&#x00B7;&#x00B7;Anion Hydrogen Bonds
;
_journal_issue 3
_journal_name_full 'Crystal Growth &amp; Design'
_journal_page_first 1540
_journal_paper_doi 10.1021/acs.cgd.5b00062
_journal_volume 15
_journal_year 2015
_chemical_absolute_configuration ad
_chemical_compound_source synthesized
_chemical_formula_moiety 'C18 H14 O6, C16 H36 N, 0.5(C3 H6 O), Br'
_chemical_formula_sum 'C35.5 H53 Br N O6.5'
_chemical_formula_weight 677.69
_space_group_IT_number 4
_space_group_name_Hall 'P 2yb'
_space_group_name_H-M_alt 'P 1 21 1'
_symmetry_cell_setting monoclinic
_symmetry_space_group_name_Hall 'P 2yb'
_symmetry_space_group_name_H-M 'P 1 21 1'
_atom_sites_solution_hydrogens difmap
_atom_sites_solution_primary other
_cell_angle_alpha 90
_cell_angle_beta 106.219(3)
_cell_angle_gamma 90
_cell_formula_units_Z 4
_cell_length_a 13.668(3)
_cell_length_b 19.384(4)
_cell_length_c 13.748(3)
_cell_measurement_reflns_used 9926
_cell_measurement_temperature 90
_cell_measurement_theta_max 27.52
_cell_measurement_theta_min 2.48
_cell_volume 3497.4(13)
_computing_cell_refinement 'Apex2, (Bruker, 2007)'
_computing_data_collection 'Apex2, (Bruker, 2007)'
_computing_data_reduction 'Apex2, (Bruker, 2007)'
_computing_publication_material 'CRYSTALS (Betteridge et al., 2003)'
_computing_structure_refinement 'CRYSTALS (Betteridge et al., 2003)'
_computing_structure_solution 'Superflip (Palatinus & Chapuis, 2007)'
_diffrn_ambient_temperature 90
_diffrn_measured_fraction_theta_full 0.997
_diffrn_measured_fraction_theta_max 0.997
_diffrn_measurement_device Serial
_diffrn_measurement_device_type 'Bruker Apex Duo'
_diffrn_measurement_method \w/2\q
_diffrn_radiation_monochromator graphite
_diffrn_radiation_type 'Mo K\a'
_diffrn_radiation_wavelength 0.71073
_diffrn_reflns_av_R_equivalents 0.023
_diffrn_reflns_limit_h_max 17
_diffrn_reflns_limit_h_min -17
_diffrn_reflns_limit_k_max 25
_diffrn_reflns_limit_k_min -23
_diffrn_reflns_limit_l_max 14
_diffrn_reflns_limit_l_min -17
_diffrn_reflns_number 27462
_diffrn_reflns_theta_full 27.530
_diffrn_reflns_theta_max 27.530
_diffrn_reflns_theta_min 1.866
_diffrn_standards_decay_% 0
_diffrn_standards_interval_count 0
_diffrn_standards_interval_time 0
_diffrn_standards_number 0
_exptl_absorpt_coefficient_mu 1.221
_exptl_absorpt_correction_T_max 1.00
_exptl_absorpt_correction_T_min 0.82
_exptl_absorpt_correction_type multi-scan
_exptl_absorpt_process_details 'Apex2, (Bruker, 2007)'
_exptl_crystal_colour colourless
_exptl_crystal_density_diffrn 1.287
_exptl_crystal_density_method 'not measured'
_exptl_crystal_description block
_exptl_crystal_F_000 1440
_exptl_crystal_size_max 0.50
_exptl_crystal_size_mid 0.27
_exptl_crystal_size_min 0.23
_refine_diff_density_max 0.77
_refine_diff_density_min -0.52
_refine_ls_abs_structure_details 'Flack (1983), 7020 Friedel-pairs'
_refine_ls_abs_structure_Flack 0.012(4)
_refine_ls_extinction_method None
_refine_ls_goodness_of_fit_ref 0.9225
_refine_ls_hydrogen_treatment constr
_refine_ls_matrix_type full
_refine_ls_number_parameters 794
_refine_ls_number_reflns 15244
_refine_ls_number_restraints 1
_refine_ls_R_factor_all 0.0369
_refine_ls_R_factor_gt 0.0300
_refine_ls_shift/su_max 0.0014842
_refine_ls_shift/su_mean 0.0000348
_refine_ls_structure_factor_coef Fsqd
_refine_ls_weighting_details
;
 Method, part 1, Chebychev polynomial, (Watkin, 1994, Prince, 1982) 
 [weight] = 1.0/[A~0~*T~0~(x)+A~1~*T~1~(x) ... +A~n-1~]*T~n-1~(x)] 
 where A~i~ are the Chebychev coefficients listed below and x= Fcalc/Fmax 
 Method = Robust Weighting (Prince, 1982) 
 W = [weight] * [1-(deltaF/6*sigmaF)^2^]^2^ 
 A~i~ are: 
 4.28 6.35 3.14 0.879 
;
_refine_ls_weighting_scheme calc
_refine_ls_wR_factor_all 0.0754
_refine_ls_wR_factor_gt 0.0679
_refine_ls_wR_factor_ref 0.0754
_reflns_limit_h_max 17
_reflns_limit_h_min -17
_reflns_limit_k_max 25
_reflns_limit_k_min -23
_reflns_limit_l_max 17
_reflns_limit_l_min 0
_reflns_number_gt 13244
_reflns_number_total 15290
_reflns_threshold_expression I>2.0\s(I)
_oxford_diffrn_Wilson_B_factor 1.58
_oxford_diffrn_Wilson_scale 91.11
_oxford_refine_ls_r_factor_ref 0.0369
_oxford_refine_ls_scale 0.101942(14)
_oxford_reflns_number_all 15244
_oxford_reflns_threshold_expression_ref I>-3.0\s(I)
_cod_data_source_file cg5b00062_si_002.cif
_cod_data_source_block 3Br
_cod_depositor_comments
;
The following automatic conversions were performed:

data item '_atom_sites_solution_primary' value 'Other' was changed to
'other' in accordance with the
/home/saulius/struct/COD-crude-data/automatic-downloads/DataCite-retrospective/ACS/depositions/lib/dictionaries/cif_core.dic
dictionary named 'cif_core.dic' version 2.4.2 last updated on
2011-04-26.

Automatic conversion script
Id: cif_fix_values 6909 2019-04-08 15:41:33Z antanas 

2020-08-14
Z value and formula fixed to values more according to usual
chemical conventions.                 miguel
;
_cod_original_formula_sum 'C71 H106 Br2 N2 O13'
_cod_original_formula_weight 1355.38
_cod_original_formula_moiety '2(C18 H14 O6), 2(C16 H36 N), C3 H6 O, 2(Br)'
_cod_original_formula_units_Z 2
_cod_original_cell_volume 3497.3(12)
_cod_original_sg_symbol_Hall 'P 2yb '
_cod_original_sg_symbol_H-M 'P 21 '
_cod_database_code 4516264

loop_
_symmetry_equiv_pos_as_xyz
x,y,z
-x,y+1/2,-z

loop_
_atom_site_label
_atom_site_type_symbol
_atom_site_fract_x
_atom_site_fract_y
_atom_site_fract_z
_atom_site_U_iso_or_equiv
_atom_site_occupancy
_atom_site_adp_type
_atom_site_refinement_flags_posn
C1 C 0.61413(18) 0.49981(12) 0.42161(18) 0.0134 1.0000 Uani .
C2 C 0.63039(18) 0.46644(12) 0.33745(18) 0.0126 1.0000 Uani .
C3 C 0.57383(18) 0.40869(12) 0.29777(17) 0.0118 1.0000 Uani .
C4 C 0.50251(18) 0.38179(12) 0.34187(18) 0.0127 1.0000 Uani .
C5 C 0.48795(17) 0.41356(12) 0.42863(17) 0.0114 1.0000 Uani .
C6 C 0.54225(17) 0.47300(12) 0.46686(17) 0.0128 1.0000 Uani .
C7 C 0.41809(17) 0.38049(12) 0.48078(17) 0.0110 1.0000 Uani .
C8 C 0.40980(18) 0.30866(12) 0.48078(18) 0.0141 1.0000 Uani .
C9 C 0.34617(18) 0.27557(12) 0.52947(17) 0.0137 1.0000 Uani .
C10 C 0.28970(17) 0.31358(12) 0.58185(17) 0.0103 1.0000 Uani .
C11 C 0.29762(17) 0.38529(12) 0.58190(16) 0.0111 1.0000 Uani .
C12 C 0.36052(16) 0.41840(12) 0.53211(16) 0.0107 1.0000 Uani .
C13 C 0.22422(17) 0.27637(12) 0.63580(17) 0.0108 1.0000 Uani .
C14 C 0.24708(17) 0.20807(12) 0.66668(17) 0.0122 1.0000 Uani .
C15 C 0.18546(18) 0.17277(12) 0.71435(18) 0.0122 1.0000 Uani .
C16 C 0.09965(18) 0.20344(12) 0.73303(18) 0.0127 1.0000 Uani .
C17 C 0.07752(17) 0.27165(13) 0.70300(18) 0.0133 1.0000 Uani .
C18 C 0.13904(18) 0.30745(13) 0.65432(18) 0.0124 1.0000 Uani .
C21 C 0.38763(18) 0.59013(13) 0.73819(18) 0.0131 1.0000 Uani .
C22 C 0.40278(17) 0.65943(12) 0.76651(18) 0.0123 1.0000 Uani .
C23 C 0.35200(17) 0.68599(12) 0.83311(17) 0.0102 1.0000 Uani .
C24 C 0.28862(17) 0.64609(12) 0.87300(16) 0.0112 1.0000 Uani .
C25 C 0.27291(18) 0.57680(12) 0.84480(18) 0.0119 1.0000 Uani .
C26 C 0.32177(18) 0.54960(12) 0.77647(18) 0.0136 1.0000 Uani .
C27 C 0.20726(18) 0.53375(12) 0.89056(18) 0.0128 1.0000 Uani .
C28 C 0.21250(18) 0.54269(13) 0.99327(18) 0.0163 1.0000 Uani .
C29 C 0.14702(18) 0.50764(13) 1.03652(18) 0.0167 1.0000 Uani .
C30 C 0.07242(17) 0.46286(12) 0.97902(18) 0.0133 1.0000 Uani .
C31 C 0.07124(17) 0.45061(12) 0.87879(18) 0.0137 1.0000 Uani .
C32 C 0.13769(18) 0.48558(13) 0.83532(18) 0.0145 1.0000 Uani .
C33 C -0.00522(17) 0.43313(12) 1.02516(17) 0.0127 1.0000 Uani .
C34 C -0.03455(18) 0.47196(13) 1.09808(18) 0.0143 1.0000 Uani .
C35 C -0.10741(17) 0.44679(12) 1.14194(18) 0.0128 1.0000 Uani .
C36 C -0.15378(17) 0.38330(12) 1.11258(17) 0.0116 1.0000 Uani .
C37 C -0.12382(17) 0.34401(12) 1.04037(17) 0.0114 1.0000 Uani .
C38 C -0.05036(17) 0.36873(12) 0.99603(17) 0.0119 1.0000 Uani .
C52 C 0.54315(19) 0.38143(14) 0.75039(18) 0.0185 1.0000 Uani .
C53 C 0.6466(2) 0.38494(14) 0.7283(2) 0.0204 1.0000 Uani .
C54 C 0.7145(2) 0.44683(15) 0.7675(2) 0.0259 1.0000 Uani .
C55 C 0.7984(2) 0.45392(16) 0.7143(2) 0.0276 1.0000 Uani .
C56 C 0.59837(19) 0.40346(14) 0.93985(19) 0.0193 1.0000 Uani .
C57 C 0.5637(2) 0.47810(14) 0.93130(19) 0.0216 1.0000 Uani .
C58 C 0.6333(2) 0.52212(15) 1.0148(2) 0.0243 1.0000 Uani .
C59 C 0.6039(2) 0.59810(16) 1.0031(2) 0.0283 1.0000 Uani .
C60 C 0.42732(18) 0.35495(14) 0.85309(19) 0.0185 1.0000 Uani .
C61 C 0.4056(2) 0.32942(16) 0.9497(2) 0.0252 1.0000 Uani .
C62 C 0.2916(2) 0.32328(19) 0.9346(2) 0.0329 1.0000 Uani .
C63 C 0.2653(3) 0.3015(2) 1.0293(3) 0.0529 1.0000 Uani .
C64 C 0.58600(18) 0.28447(14) 0.87680(19) 0.0177 1.0000 Uani .
C65 C 0.52927(18) 0.22724(15) 0.80783(18) 0.0223 1.0000 Uani .
C66 C 0.58180(19) 0.15853(14) 0.8408(2) 0.0213 1.0000 Uani .
C67 C 0.5248(2) 0.09805(16) 0.7799(2) 0.0287 1.0000 Uani .
C72 C 0.09968(16) 0.72462(15) 0.65297(17) 0.0164 1.0000 Uani .
C73 C 0.10827(19) 0.75909(14) 0.5558(2) 0.0200 1.0000 Uani .
C74 C 0.2164(2) 0.78796(16) 0.5764(2) 0.0246 1.0000 Uani .
C75 C 0.2348(2) 0.82158(17) 0.4824(2) 0.0300 1.0000 Uani .
C76 C -0.07894(18) 0.76527(13) 0.63675(18) 0.0160 1.0000 Uani .
C77 C -0.04214(19) 0.82808(13) 0.70245(19) 0.0182 1.0000 Uani .
C78 C -0.1277(2) 0.88220(14) 0.6862(2) 0.0220 1.0000 Uani .
C79 C -0.2051(2) 0.86530(17) 0.7433(2) 0.0299 1.0000 Uani .
C80 C 0.00771(18) 0.67568(13) 0.76473(17) 0.0156 1.0000 Uani .
C81 C -0.0888(2) 0.65691(15) 0.7924(2) 0.0222 1.0000 Uani .
C82 C -0.0621(2) 0.63370(18) 0.9028(2) 0.0272 1.0000 Uani .
C83 C -0.1560(2) 0.61368(17) 0.9350(2) 0.0308 1.0000 Uani .
C84 C -0.05376(18) 0.65053(12) 0.57700(18) 0.0180 1.0000 Uani .
C85 C -0.0010(2) 0.58059(14) 0.5881(2) 0.0200 1.0000 Uani .
C86 C -0.0486(2) 0.53763(15) 0.4932(2) 0.0260 1.0000 Uani .
C87 C -0.0051(3) 0.46460(17) 0.5032(3) 0.0345 1.0000 Uani .
Br1 Br 0.635563(18) 0.63394(2) 0.649721(18) 0.0187 1.0000 Uani .
Br2 Br 0.839740(18) 0.22125(2) 0.808950(19) 0.0204 1.0000 Uani .
O22 O 0.46115(13) 0.70550(8) 0.73098(14) 0.0169 1.0000 Uani .
O21 O 0.43445(14) 0.55845(9) 0.67445(14) 0.0196 1.0000 Uani .
O23 O 0.36388(13) 0.75494(8) 0.86080(12) 0.0132 1.0000 Uani .
O37 O -0.16901(13) 0.28026(9) 1.02155(13) 0.0152 1.0000 Uani .
O36 O -0.22430(13) 0.36088(9) 1.15977(13) 0.0136 1.0000 Uani .
O35 O -0.13084(13) 0.48511(9) 1.21582(14) 0.0181 1.0000 Uani .
O3 O 0.58708(13) 0.37725(9) 0.21165(13) 0.0148 1.0000 Uani .
O2 O 0.70212(14) 0.48830(9) 0.29069(14) 0.0172 1.0000 Uani .
O1 O 0.67089(14) 0.55737(9) 0.45284(14) 0.0181 1.0000 Uani .
O15 O 0.21119(13) 0.10648(9) 0.74461(14) 0.0174 1.0000 Uani .
O16 O 0.04772(14) 0.16157(10) 0.78234(15) 0.0220 1.0000 Uani .
O17 O -0.00346(14) 0.30733(9) 0.71858(15) 0.0202 1.0000 Uani .
O201 O 0.2136(2) 0.61629(15) 0.5057(2) 0.0508 1.0000 Uani .
C203 C 0.2625(3) 0.61035(18) 0.4440(3) 0.0375 1.0000 Uani .
C204 C 0.3545(2) 0.65287(19) 0.4503(2) 0.0392 1.0000 Uani .
C202 C 0.2326(5) 0.5604(2) 0.3580(3) 0.0656 1.0000 Uani .
N71 N -0.00659(15) 0.70385(10) 0.65766(15) 0.0147 1.0000 Uani .
N51 N 0.53967(15) 0.35629(11) 0.85509(15) 0.0167 1.0000 Uani .
H41 H 0.4652 0.3437 0.3140 0.0165 1.0000 Uiso R
H61 H 0.5338 0.4936 0.5238 0.0160 1.0000 Uiso R
H81 H 0.4479 0.2816 0.4463 0.0170 1.0000 Uiso R
H91 H 0.3415 0.2280 0.5280 0.0167 1.0000 Uiso R
H111 H 0.2588 0.4112 0.6152 0.0153 1.0000 Uiso R
H121 H 0.3650 0.4665 0.5342 0.0133 1.0000 Uiso R
H141 H 0.3037 0.1860 0.6557 0.0133 1.0000 Uiso R
H181 H 0.1202 0.3523 0.6331 0.0152 1.0000 Uiso R
H241 H 0.2558 0.6652 0.9173 0.0129 1.0000 Uiso R
H261 H 0.3111 0.5032 0.7551 0.0175 1.0000 Uiso R
H281 H 0.2605 0.5724 1.0318 0.0195 1.0000 Uiso R
H291 H 0.1519 0.5139 1.1041 0.0193 1.0000 Uiso R
H311 H 0.0244 0.4194 0.8395 0.0164 1.0000 Uiso R
H321 H 0.1328 0.4776 0.7663 0.0171 1.0000 Uiso R
H341 H -0.0062 0.5154 1.1175 0.0168 1.0000 Uiso R
H381 H -0.0318 0.3406 0.9485 0.0152 1.0000 Uiso R
H521 H 0.5137 0.4270 0.7413 0.0219 1.0000 Uiso R
H522 H 0.4998 0.3507 0.7023 0.0222 1.0000 Uiso R
H532 H 0.6862 0.3429 0.7522 0.0255 1.0000 Uiso R
H531 H 0.6298 0.3880 0.6550 0.0248 1.0000 Uiso R
H542 H 0.7480 0.4394 0.8392 0.0319 1.0000 Uiso R
H541 H 0.6724 0.4893 0.7578 0.0311 1.0000 Uiso R
H551 H 0.8453 0.4878 0.7434 0.0422 1.0000 Uiso R
H553 H 0.8361 0.4115 0.7177 0.0422 1.0000 Uiso R
H552 H 0.7677 0.4640 0.6457 0.0416 1.0000 Uiso R
H561 H 0.5939 0.3843 1.0018 0.0228 1.0000 Uiso R
H562 H 0.6685 0.4034 0.9392 0.0231 1.0000 Uiso R
H572 H 0.4944 0.4802 0.9369 0.0276 1.0000 Uiso R
H571 H 0.5634 0.4975 0.8672 0.0274 1.0000 Uiso R
H581 H 0.6276 0.5079 1.0807 0.0299 1.0000 Uiso R
H582 H 0.7033 0.5170 1.0122 0.0304 1.0000 Uiso R
H592 H 0.6466 0.6260 1.0544 0.0432 1.0000 Uiso R
H591 H 0.5351 0.6026 1.0078 0.0432 1.0000 Uiso R
H593 H 0.6059 0.6160 0.9393 0.0433 1.0000 Uiso R
H602 H 0.4017 0.4007 0.8413 0.0214 1.0000 Uiso R
H601 H 0.3908 0.3267 0.7962 0.0223 1.0000 Uiso R
H612 H 0.4346 0.3629 1.0046 0.0316 1.0000 Uiso R
H611 H 0.4365 0.2838 0.9672 0.0318 1.0000 Uiso R
H621 H 0.2615 0.3670 0.9143 0.0411 1.0000 Uiso R
H622 H 0.2651 0.2902 0.8802 0.0407 1.0000 Uiso R
H633 H 0.1927 0.2922 1.0173 0.0775 1.0000 Uiso R
H632 H 0.2854 0.3373 1.0799 0.0785 1.0000 Uiso R
H631 H 0.3023 0.2611 1.0577 0.0779 1.0000 Uiso R
H642 H 0.5889 0.2748 0.9453 0.0216 1.0000 Uiso R
H641 H 0.6537 0.2877 0.8700 0.0201 1.0000 Uiso R
H651 H 0.4585 0.2245 0.8125 0.0251 1.0000 Uiso R
H652 H 0.5294 0.2359 0.7382 0.0263 1.0000 Uiso R
H662 H 0.5863 0.1530 0.9117 0.0249 1.0000 Uiso R
H661 H 0.6491 0.1598 0.8327 0.0258 1.0000 Uiso R
H673 H 0.5598 0.0566 0.8024 0.0441 1.0000 Uiso R
H672 H 0.4564 0.0941 0.7868 0.0435 1.0000 Uiso R
H671 H 0.5196 0.1062 0.7089 0.0445 1.0000 Uiso R
H721 H 0.1251 0.7564 0.7074 0.0192 1.0000 Uiso R
H722 H 0.1397 0.6833 0.6653 0.0199 1.0000 Uiso R
H732 H 0.0583 0.7961 0.5361 0.0255 1.0000 Uiso R
H731 H 0.0937 0.7258 0.5010 0.0245 1.0000 Uiso R
H741 H 0.2292 0.8211 0.6310 0.0301 1.0000 Uiso R
H742 H 0.2642 0.7511 0.5982 0.0302 1.0000 Uiso R
H752 H 0.3035 0.8399 0.4988 0.0456 1.0000 Uiso R
H751 H 0.1872 0.8589 0.4614 0.0451 1.0000 Uiso R
H753 H 0.2250 0.7890 0.4284 0.0442 1.0000 Uiso R
H762 H -0.1448 0.7490 0.6442 0.0194 1.0000 Uiso R
H761 H -0.0892 0.7790 0.5679 0.0204 1.0000 Uiso R
H772 H -0.0244 0.8160 0.7722 0.0219 1.0000 Uiso R
H771 H 0.0177 0.8487 0.6874 0.0217 1.0000 Uiso R
H781 H -0.0970 0.9265 0.7112 0.0258 1.0000 Uiso R
H782 H -0.1599 0.8857 0.6160 0.0264 1.0000 Uiso R
H793 H -0.2573 0.9007 0.7326 0.0454 1.0000 Uiso R
H792 H -0.1705 0.8616 0.8137 0.0460 1.0000 Uiso R
H791 H -0.2380 0.8222 0.7203 0.0456 1.0000 Uiso R
H802 H 0.0454 0.7102 0.8116 0.0191 1.0000 Uiso R
H801 H 0.0508 0.6344 0.7714 0.0191 1.0000 Uiso R
H811 H -0.1327 0.6962 0.7832 0.0289 1.0000 Uiso R
H812 H -0.1240 0.6204 0.7495 0.0289 1.0000 Uiso R
H822 H -0.0287 0.6720 0.9469 0.0332 1.0000 Uiso R
H821 H -0.0179 0.5955 0.9124 0.0339 1.0000 Uiso R
H833 H -0.1385 0.6058 1.0071 0.0493 1.0000 Uiso R
H832 H -0.2073 0.6494 0.9165 0.0504 1.0000 Uiso R
H831 H -0.1843 0.5716 0.8997 0.0506 1.0000 Uiso R
H841 H -0.1227 0.6443 0.5807 0.0226 1.0000 Uiso R
H842 H -0.0556 0.6701 0.5120 0.0228 1.0000 Uiso R
H852 H -0.0091 0.5565 0.6474 0.0245 1.0000 Uiso R
H851 H 0.0712 0.5873 0.5951 0.0244 1.0000 Uiso R
H862 H -0.1197 0.5359 0.4828 0.0310 1.0000 Uiso R
H861 H -0.0364 0.5605 0.4359 0.0316 1.0000 Uiso R
H871 H -0.0364 0.4383 0.4435 0.0536 1.0000 Uiso R
H873 H -0.0193 0.4415 0.5610 0.0538 1.0000 Uiso R
H872 H 0.0678 0.4646 0.5146 0.0535 1.0000 Uiso R
H2041 H 0.4112 0.6246 0.4549 0.0607 1.0000 Uiso R
H2042 H 0.3429 0.6802 0.3915 0.0601 1.0000 Uiso R
H2043 H 0.3676 0.6810 0.5094 0.0593 1.0000 Uiso R
H2021 H 0.2202 0.5847 0.2957 0.1014 1.0000 Uiso R
H2023 H 0.1721 0.5378 0.3610 0.1024 1.0000 Uiso R
H2022 H 0.2866 0.5284 0.3625 0.1019 1.0000 Uiso R
H351 H -0.1802 0.4679 1.2296 0.0262 1.0000 Uiso R
H211 H 0.4831 0.5784 0.6644 0.0293 1.0000 Uiso R
H31 H 0.6425 0.3904 0.2062 0.0226 1.0000 Uiso R
H21 H 0.7105 0.5292 0.2965 0.0260 1.0000 Uiso R
H361 H -0.2497 0.3251 1.1382 0.0199 1.0000 Uiso R
H221 H 0.5104 0.6887 0.7236 0.0260 1.0000 Uiso R
H161 H -0.0104 0.1693 0.7803 0.0332 1.0000 Uiso R
H151 H 0.1631 0.0902 0.7599 0.0277 1.0000 Uiso R
H371 H -0.1562 0.2629 0.9717 0.0226 1.0000 Uiso R
H171 H -0.0473 0.2823 0.7290 0.0311 1.0000 Uiso R
H11 H 0.6606 0.5756 0.5016 0.0270 1.0000 Uiso R
H231 H 0.3929 0.7728 0.8248 0.0208 1.0000 Uiso R

loop_
_atom_site_aniso_label
_atom_site_aniso_U_11
_atom_site_aniso_U_22
_atom_site_aniso_U_33
_atom_site_aniso_U_23
_atom_site_aniso_U_13
_atom_site_aniso_U_12
C1 0.0146(11) 0.0093(11) 0.0173(11) -0.0010(8) 0.0063(9) -0.0030(8)
C2 0.0153(11) 0.0117(11) 0.0138(10) 0.0024(8) 0.0091(8) 0.0010(8)
C3 0.0169(11) 0.0110(11) 0.0092(10) -0.0008(8) 0.0064(8) 0.0016(8)
C4 0.0147(10) 0.0097(11) 0.0143(11) -0.0004(8) 0.0049(8) -0.0033(8)
C5 0.0137(10) 0.0086(10) 0.0128(10) 0.0029(8) 0.0054(8) 0.0002(8)
C6 0.0137(10) 0.0127(11) 0.0137(11) -0.0026(8) 0.0066(8) -0.0011(8)
C7 0.0115(10) 0.0121(11) 0.0091(10) 0.0000(8) 0.0023(8) -0.0007(8)
C8 0.0173(11) 0.0127(11) 0.0153(11) -0.0022(8) 0.0094(9) -0.0013(8)
C9 0.0175(11) 0.0089(10) 0.0161(11) 0.0005(8) 0.0068(9) -0.0012(8)
C10 0.0106(10) 0.0115(11) 0.0088(10) 0.0020(8) 0.0027(8) -0.0013(8)
C11 0.0119(10) 0.0120(11) 0.0099(10) -0.0016(8) 0.0037(8) 0.0003(8)
C12 0.0125(10) 0.0082(10) 0.0112(10) -0.0005(8) 0.0031(8) -0.0015(8)
C13 0.0117(10) 0.0130(11) 0.0079(10) 0.0003(8) 0.0029(8) -0.0031(8)
C14 0.0106(9) 0.0130(12) 0.0143(10) 0.0003(8) 0.0058(8) 0.0018(8)
C15 0.0143(10) 0.0098(11) 0.0137(11) 0.0023(8) 0.0057(9) 0.0027(8)
C16 0.0134(10) 0.0133(12) 0.0140(11) 0.0020(8) 0.0083(9) -0.0003(8)
C17 0.0096(10) 0.0154(12) 0.0160(11) -0.0021(9) 0.0053(8) 0.0012(8)
C18 0.0140(10) 0.0086(11) 0.0144(11) 0.0016(8) 0.0037(9) 0.0017(8)
C21 0.0168(11) 0.0132(11) 0.0113(10) -0.0018(8) 0.0073(9) 0.0006(9)
C22 0.0130(10) 0.0130(11) 0.0117(11) 0.0004(8) 0.0049(9) -0.0003(8)
C23 0.0130(10) 0.0074(10) 0.0099(10) -0.0007(8) 0.0028(8) 0.0002(8)
C24 0.0124(10) 0.0122(12) 0.0096(10) 0.0003(8) 0.0039(8) 0.0016(8)
C25 0.0128(10) 0.0121(11) 0.0106(11) 0.0011(8) 0.0027(8) -0.0007(8)
C26 0.0152(10) 0.0091(11) 0.0166(11) -0.0007(9) 0.0046(9) -0.0005(8)
C27 0.0129(11) 0.0106(11) 0.0155(11) 0.0019(8) 0.0050(9) -0.0002(8)
C28 0.0144(11) 0.0177(12) 0.0153(11) -0.0025(9) 0.0016(9) -0.0060(9)
C29 0.0189(11) 0.0203(12) 0.0107(10) -0.0011(9) 0.0039(9) -0.0063(9)
C30 0.0130(10) 0.0111(11) 0.0169(11) 0.0007(8) 0.0058(9) -0.0020(8)
C31 0.0133(10) 0.0112(11) 0.0158(11) 0.0004(8) 0.0029(8) -0.0030(8)
C32 0.0173(11) 0.0154(11) 0.0120(10) 0.0002(8) 0.0058(9) 0.0008(9)
C33 0.0108(10) 0.0150(11) 0.0117(10) 0.0024(8) 0.0020(8) -0.0010(8)
C34 0.0152(11) 0.0109(11) 0.0168(11) 0.0004(9) 0.0041(9) -0.0012(8)
C35 0.0123(10) 0.0130(11) 0.0136(10) -0.0007(9) 0.0043(8) 0.0028(8)
C36 0.0096(10) 0.0137(11) 0.0119(10) 0.0028(8) 0.0040(8) 0.0004(8)
C37 0.0135(10) 0.0102(11) 0.0105(10) -0.0002(8) 0.0032(8) -0.0005(8)
C38 0.0111(10) 0.0148(11) 0.0105(10) 0.0005(8) 0.0042(8) -0.0004(8)
C52 0.0201(12) 0.0221(13) 0.0109(10) 0.0037(9) 0.0005(9) 0.0030(10)
C53 0.0233(12) 0.0216(13) 0.0168(11) 0.0031(10) 0.0063(10) 0.0037(10)
C54 0.0288(14) 0.0260(15) 0.0245(13) -0.0019(11) 0.0100(11) -0.0030(11)
C55 0.0238(13) 0.0251(15) 0.0361(16) -0.0007(12) 0.0118(12) -0.0019(11)
C56 0.0154(11) 0.0257(13) 0.0144(11) 0.0010(9) 0.0001(9) -0.0007(9)
C57 0.0203(12) 0.0267(14) 0.0163(11) -0.0007(10) 0.0028(9) 0.0041(10)
C58 0.0228(13) 0.0274(15) 0.0195(12) -0.0004(11) 0.0007(10) -0.0012(11)
C59 0.0276(14) 0.0279(16) 0.0270(14) -0.0028(11) 0.0034(11) 0.0029(12)
C60 0.0132(11) 0.0246(13) 0.0166(11) 0.0003(10) 0.0023(9) 0.0028(9)
C61 0.0200(12) 0.0379(16) 0.0188(12) 0.0003(11) 0.0072(10) 0.0030(11)
C62 0.0189(13) 0.0447(19) 0.0353(16) 0.0040(14) 0.0077(12) 0.0020(12)
C63 0.044(2) 0.065(3) 0.062(3) 0.007(2) 0.0353(19) 0.0016(19)
C64 0.0131(11) 0.0213(13) 0.0166(11) 0.0039(9) 0.0008(9) 0.0037(9)
C65 0.0201(11) 0.0271(14) 0.0167(11) 0.0005(11) 0.0001(9) 0.0049(11)
C66 0.0165(11) 0.0237(13) 0.0235(13) 0.0034(10) 0.0055(10) 0.0004(9)
C67 0.0257(14) 0.0283(16) 0.0312(15) -0.0003(12) 0.0066(12) -0.0011(11)
C72 0.0118(9) 0.0202(11) 0.0149(10) 0.0030(10) 0.0002(8) -0.0009(9)
C73 0.0181(12) 0.0232(14) 0.0181(12) 0.0046(10) 0.0039(9) -0.0015(10)
C74 0.0213(12) 0.0369(16) 0.0155(12) 0.0002(11) 0.0050(10) -0.0080(11)
C75 0.0270(14) 0.0390(17) 0.0242(14) 0.0065(12) 0.0074(11) -0.0072(12)
C76 0.0146(11) 0.0166(12) 0.0139(11) 0.0029(9) -0.0008(8) 0.0028(9)
C77 0.0196(11) 0.0166(12) 0.0154(11) 0.0001(9) -0.0002(9) 0.0006(9)
C78 0.0223(12) 0.0211(13) 0.0182(12) -0.0019(10) -0.0014(10) 0.0048(10)
C79 0.0243(13) 0.0381(17) 0.0258(14) -0.0079(12) 0.0045(11) 0.0054(12)
C80 0.0156(11) 0.0177(12) 0.0114(10) 0.0042(8) 0.0002(8) 0.0013(9)
C81 0.0181(12) 0.0274(14) 0.0212(12) 0.0063(10) 0.0055(10) 0.0000(10)
C82 0.0240(12) 0.0347(15) 0.0233(12) 0.0088(13) 0.0071(10) 0.0023(13)
C83 0.0322(15) 0.0376(17) 0.0265(14) 0.0065(12) 0.0144(12) 0.0001(12)
C84 0.0160(11) 0.0187(13) 0.0156(11) -0.0018(9) -0.0019(9) 0.0007(9)
C85 0.0195(12) 0.0183(13) 0.0196(12) -0.0003(10) 0.0011(10) 0.0025(10)
C86 0.0297(14) 0.0208(14) 0.0238(13) -0.0029(10) 0.0015(11) 0.0050(11)
C87 0.0416(16) 0.0237(15) 0.0350(15) -0.0046(12) 0.0054(13) 0.0097(13)
Br1 0.01861(11) 0.01962(12) 0.02023(12) -0.00086(10) 0.00956(9) 0.00164(10)
Br2 0.01826(11) 0.02493(13) 0.02185(12) -0.00597(10) 0.01176(9) -0.00337(10)
O22 0.0224(8) 0.0096(8) 0.0248(9) 0.0012(6) 0.0170(7) -0.0003(6)
O21 0.0247(9) 0.0147(9) 0.0267(9) -0.0066(7) 0.0194(8) -0.0045(7)
O23 0.0205(8) 0.0076(8) 0.0157(8) -0.0006(6) 0.0121(7) -0.0018(6)
O37 0.0185(8) 0.0122(8) 0.0175(8) -0.0027(6) 0.0094(7) -0.0050(6)
O36 0.0139(8) 0.0118(8) 0.0174(8) -0.0018(6) 0.0083(6) -0.0051(6)
O35 0.0186(8) 0.0162(9) 0.0252(9) -0.0054(7) 0.0153(7) -0.0039(7)
O3 0.0200(8) 0.0121(8) 0.0170(8) -0.0056(6) 0.0131(7) -0.0029(6)
O2 0.0234(9) 0.0104(8) 0.0247(9) -0.0042(7) 0.0183(7) -0.0047(7)
O1 0.0239(9) 0.0139(9) 0.0217(9) -0.0081(7) 0.0148(7) -0.0092(7)
O15 0.0200(9) 0.0101(8) 0.0281(9) 0.0065(7) 0.0165(7) 0.0037(6)
O16 0.0214(9) 0.0160(9) 0.0369(11) 0.0093(8) 0.0218(8) 0.0031(7)
O17 0.0163(8) 0.0155(9) 0.0343(10) 0.0038(7) 0.0159(8) 0.0036(7)
O201 0.0445(14) 0.0499(17) 0.0621(17) 0.0043(13) 0.0215(13) 0.0022(12)
C203 0.0451(19) 0.0317(16) 0.0313(16) 0.0070(13) 0.0036(14) 0.0112(14)
C204 0.0329(16) 0.058(2) 0.0268(15) 0.0051(14) 0.0084(12) 0.0109(14)
C202 0.118(4) 0.0253(19) 0.042(2) 0.0078(16) 0.003(2) 0.001(2)
N71 0.0138(9) 0.0157(10) 0.0135(9) 0.0036(7) 0.0017(7) 0.0011(7)
N51 0.0129(9) 0.0218(11) 0.0138(10) 0.0035(8) 0.0010(7) 0.0040(8)

loop_
_atom_type_symbol
_atom_type_scat_dispersion_real
_atom_type_scat_dispersion_imag
_atom_type_scat_Cromer_Mann_a1
_atom_type_scat_Cromer_Mann_b1
_atom_type_scat_Cromer_Mann_a2
_atom_type_scat_Cromer_Mann_b2
_atom_type_scat_Cromer_Mann_a3
_atom_type_scat_Cromer_Mann_b3
_atom_type_scat_Cromer_Mann_a4
_atom_type_scat_Cromer_Mann_b4
_atom_type_scat_Cromer_Mann_c
_atom_type_scat_source
C 0.0033 0.0016 2.3100 20.8439 1.0200 10.2075 1.5886 0.5687 0.8650 51.6512 0.2156 'International Tables Vol C 4.2.6.8 and 6.1.1.4'
H 0.0000 0.0000 0.4930 10.5109 0.3229 26.1257 0.1402 3.1424 0.0408 57.7998 0.0030 'International Tables Vol C 4.2.6.8 and 6.1.1.4'
N 0.0061 0.0033 12.2126 0.0057 3.1322 9.8933 2.0125 28.9975 1.1663 0.5826 -11.5290 'International Tables Vol C 4.2.6.8 and 6.1.1.4'
O 0.0106 0.0060 3.0485 13.2771 2.2868 5.7011 1.5463 0.3239 0.8670 32.9089 0.2508 'International Tables Vol C 4.2.6.8 and 6.1.1.4'
Br -0.2901 2.4595 17.1789 2.1723 5.2358 16.5796 5.6377 0.2609 3.9851 41.4328 2.9557 'International Tables Vol C 4.2.6.8 and 6.1.1.4'

loop_
_geom_angle_atom_site_label_1
_geom_angle_atom_site_label_2
_geom_angle_atom_site_label_3
_geom_angle
_geom_angle_publ_flag
C2 C1 C6 119.3(2) yes
C2 C1 O1 115.7(2) yes
C6 C1 O1 125.0(2) yes
C1 C2 C3 120.1(2) yes
C1 C2 O2 122.8(2) yes
C3 C2 O2 117.1(2) yes
C2 C3 C4 121.1(2) yes
C2 C3 O3 120.0(2) yes
C4 C3 O3 118.9(2) yes
C3 C4 C5 119.4(2) yes
C3 C4 H41 119.7 no
C5 C4 H41 120.9 no
C4 C5 C6 119.8(2) yes
C4 C5 C7 118.8(2) yes
C6 C5 C7 121.4(2) yes
C1 C6 C5 120.4(2) yes
C1 C6 H61 119.3 no
C5 C6 H61 120.2 no
C5 C7 C8 119.5(2) yes
C5 C7 C12 122.8(2) yes
C8 C7 C12 117.7(2) yes
C7 C8 C9 121.4(2) yes
C7 C8 H81 119.5 no
C9 C8 H81 119.1 no
C8 C9 C10 120.8(2) yes
C8 C9 H91 119.8 no
C10 C9 H91 119.4 no
C9 C10 C11 118.0(2) yes
C9 C10 C13 119.5(2) yes
C11 C10 C13 122.5(2) yes
C10 C11 C12 121.1(2) yes
C10 C11 H111 118.6 no
C12 C11 H111 120.3 no
C7 C12 C11 121.0(2) yes
C7 C12 H121 119.8 no
C11 C12 H121 119.2 no
C10 C13 C14 119.5(2) yes
C10 C13 C18 121.8(2) yes
C14 C13 C18 118.7(2) yes
C13 C14 C15 119.9(2) yes
C13 C14 H141 120.6 no
C15 C14 H141 119.5 no
C14 C15 C16 121.9(2) yes
C14 C15 O15 118.1(2) yes
C16 C15 O15 120.1(2) yes
C15 C16 C17 118.2(2) yes
C15 C16 O16 114.4(2) yes
C17 C16 O16 127.4(2) yes
C16 C17 C18 120.2(2) yes
C16 C17 O17 123.4(2) yes
C18 C17 O17 116.4(2) yes
C17 C18 C13 121.2(2) yes
C17 C18 H181 117.6 no
C13 C18 H181 121.2 no
C22 C21 C26 119.6(2) yes
C22 C21 O21 123.4(2) yes
C26 C21 O21 116.9(2) yes
C21 C22 C23 118.4(2) yes
C21 C22 O22 125.5(2) yes
C23 C22 O22 116.0(2) yes
C22 C23 C24 122.4(2) yes
C22 C23 O23 119.7(2) yes
C24 C23 O23 117.9(2) yes
C23 C24 C25 119.5(2) yes
C23 C24 H241 120.5 no
C25 C24 H241 120.0 no
C24 C25 C26 118.9(2) yes
C24 C25 C27 119.1(2) yes
C26 C25 C27 122.0(2) yes
C21 C26 C25 121.2(2) yes
C21 C26 H261 118.4 no
C25 C26 H261 120.4 no
C25 C27 C28 119.2(2) yes
C25 C27 C32 123.0(2) yes
C28 C27 C32 117.7(2) yes
C27 C28 C29 120.9(2) yes
C27 C28 H281 118.9 no
C29 C28 H281 120.1 no
C28 C29 C30 121.2(2) yes
C28 C29 H291 119.8 no
C30 C29 H291 119.1 no
C29 C30 C31 117.9(2) yes
C29 C30 C33 119.3(2) yes
C31 C30 C33 122.7(2) yes
C30 C31 C32 120.8(2) yes
C30 C31 H311 119.9 no
C32 C31 H311 119.3 no
C27 C32 C31 121.2(2) yes
C27 C32 H321 120.2 no
C31 C32 H321 118.6 no
C30 C33 C34 118.4(2) yes
C30 C33 C38 122.0(2) yes
C34 C33 C38 119.5(2) yes
C33 C34 C35 120.4(2) yes
C33 C34 H341 120.7 no
C35 C34 H341 118.9 no
C34 C35 C36 120.6(2) yes
C34 C35 O35 118.5(2) yes
C36 C35 O35 120.9(2) yes
C35 C36 C37 119.1(2) yes
C35 C36 O36 117.7(2) yes
C37 C36 O36 123.1(2) yes
C36 C37 C38 120.7(2) yes
C36 C37 O37 114.7(2) yes
C38 C37 O37 124.5(2) yes
C33 C38 C37 119.6(2) yes
C33 C38 H381 122.2 no
C37 C38 H381 118.2 no
C53 C52 N51 118.30(19) yes
C53 C52 H521 108.0 no
N51 C52 H521 106.9 no
C53 C52 H522 108.5 no
N51 C52 H522 105.9 no
H521 C52 H522 108.9 no
C52 C53 C54 118.1(2) yes
C52 C53 H532 110.5 no
C54 C53 H532 108.1 no
C52 C53 H531 104.2 no
C54 C53 H531 105.3 no
H532 C53 H531 110.3 no
C53 C54 C55 111.5(2) yes
C53 C54 H542 108.1 no
C55 C54 H542 107.1 no
C53 C54 H541 109.4 no
C55 C54 H541 110.2 no
H542 C54 H541 110.5 no
C54 C55 H551 112.2 no
C54 C55 H553 111.2 no
H551 C55 H553 106.7 no
C54 C55 H552 108.3 no
H551 C55 H552 110.3 no
H553 C55 H552 108.0 no
C57 C56 N51 115.3(2) yes
C57 C56 H561 110.3 no
N51 C56 H561 107.5 no
C57 C56 H562 107.0 no
N51 C56 H562 107.8 no
H561 C56 H562 108.8 no
C56 C57 C58 111.0(2) yes
C56 C57 H572 108.9 no
C58 C57 H572 109.5 no
C56 C57 H571 111.5 no
C58 C57 H571 108.2 no
H572 C57 H571 107.7 no
C57 C58 C59 111.7(2) yes
C57 C58 H581 110.2 no
C59 C58 H581 106.6 no
C57 C58 H582 109.2 no
C59 C58 H582 109.2 no
H581 C58 H582 110.0 no
C58 C59 H592 112.5 no
C58 C59 H591 108.4 no
H592 C59 H591 107.8 no
C58 C59 H593 112.1 no
H592 C59 H593 107.9 no
H591 C59 H593 108.0 no
C61 C60 N51 115.5(2) yes
C61 C60 H602 107.4 no
N51 C60 H602 107.9 no
C61 C60 H601 109.7 no
N51 C60 H601 108.2 no
H602 C60 H601 107.9 no
C60 C61 C62 110.4(2) yes
C60 C61 H612 108.5 no
C62 C61 H612 109.5 no
C60 C61 H611 109.4 no
C62 C61 H611 108.5 no
H612 C61 H611 110.5 no
C61 C62 C63 112.8(3) yes
C61 C62 H621 108.3 no
C63 C62 H621 108.4 no
C61 C62 H622 107.7 no
C63 C62 H622 110.6 no
H621 C62 H622 108.9 no
C62 C63 H633 112.5 no
C62 C63 H632 109.4 no
H633 C63 H632 109.0 no
C62 C63 H631 110.9 no
H633 C63 H631 108.4 no
H632 C63 H631 106.5 no
C65 C64 N51 115.59(19) yes
C65 C64 H642 110.3 no
N51 C64 H642 105.9 no
C65 C64 H641 108.9 no
N51 C64 H641 106.3 no
H642 C64 H641 109.6 no
C64 C65 C66 109.7(2) yes
C64 C65 H651 109.6 no
C66 C65 H651 108.8 no
C64 C65 H652 110.3 no
C66 C65 H652 108.3 no
H651 C65 H652 110.1 no
C65 C66 C67 112.5(2) yes
C65 C66 H662 106.9 no
C67 C66 H662 110.4 no
C65 C66 H661 109.4 no
C67 C66 H661 108.5 no
H662 C66 H661 109.2 no
C66 C67 H673 109.9 no
C66 C67 H672 111.5 no
H673 C67 H672 108.4 no
C66 C67 H671 108.1 no
H673 C67 H671 110.9 no
H672 C67 H671 108.1 no
C73 C72 N71 117.33(18) yes
C73 C72 H721 107.5 no
N71 C72 H721 106.2 no
C73 C72 H722 109.9 no
N71 C72 H722 106.0 no
H721 C72 H722 109.6 no
C72 C73 C74 107.7(2) yes
C72 C73 H732 110.3 no
C74 C73 H732 110.3 no
C72 C73 H731 109.9 no
C74 C73 H731 111.4 no
H732 C73 H731 107.3 no
C73 C74 C75 112.2(2) yes
C73 C74 H741 110.0 no
C75 C74 H741 109.7 no
C73 C74 H742 108.9 no
C75 C74 H742 108.9 no
H741 C74 H742 107.0 no
C74 C75 H752 109.7 no
C74 C75 H751 108.5 no
H752 C75 H751 108.9 no
C74 C75 H753 110.8 no
H752 C75 H753 109.7 no
H751 C75 H753 109.2 no
C77 C76 N71 115.19(19) yes
C77 C76 H762 110.8 no
N71 C76 H762 107.1 no
C77 C76 H761 107.4 no
N71 C76 H761 108.2 no
H762 C76 H761 107.8 no
C76 C77 C78 110.4(2) yes
C76 C77 H772 110.6 no
C78 C77 H772 106.5 no
C76 C77 H771 111.0 no
C78 C77 H771 109.6 no
H772 C77 H771 108.7 no
C77 C78 C79 112.8(2) yes
C77 C78 H781 108.3 no
C79 C78 H781 107.5 no
C77 C78 H782 108.4 no
C79 C78 H782 110.5 no
H781 C78 H782 109.2 no
C78 C79 H793 111.0 no
C78 C79 H792 108.8 no
H793 C79 H792 110.0 no
C78 C79 H791 110.4 no
H793 C79 H791 107.9 no
H792 C79 H791 108.8 no
C81 C80 N71 116.14(19) yes
C81 C80 H802 109.7 no
N71 C80 H802 107.1 no
C81 C80 H801 108.8 no
N71 C80 H801 107.0 no
H802 C80 H801 107.8 no
C80 C81 C82 109.7(2) yes
C80 C81 H811 109.6 no
C82 C81 H811 109.4 no
C80 C81 H812 110.2 no
C82 C81 H812 109.5 no
H811 C81 H812 108.5 no
C81 C82 C83 112.3(2) yes
C81 C82 H822 109.3 no
C83 C82 H822 107.2 no
C81 C82 H821 109.8 no
C83 C82 H821 108.6 no
H822 C82 H821 109.6 no
C82 C83 H833 110.7 no
C82 C83 H832 110.5 no
H833 C83 H832 109.7 no
C82 C83 H831 108.6 no
H833 C83 H831 109.3 no
H832 C83 H831 108.0 no
C85 C84 N71 116.07(19) yes
C85 C84 H841 109.0 no
N71 C84 H841 105.6 no
C85 C84 H842 109.4 no
N71 C84 H842 107.7 no
H841 C84 H842 108.9 no
C84 C85 C86 108.8(2) yes
C84 C85 H852 110.5 no
C86 C85 H852 109.4 no
C84 C85 H851 109.3 no
C86 C85 H851 109.6 no
H852 C85 H851 109.2 no
C85 C86 C87 111.4(2) yes
C85 C86 H862 108.8 no
C87 C86 H862 109.8 no
C85 C86 H861 108.6 no
C87 C86 H861 110.5 no
H862 C86 H861 107.6 no
C86 C87 H871 110.3 no
C86 C87 H873 109.7 no
H871 C87 H873 108.1 no
C86 C87 H872 111.9 no
H871 C87 H872 109.4 no
H873 C87 H872 107.4 no
C22 O22 H221 112.5 no
C21 O21 H211 116.5 no
C23 O23 H231 106.9 no
C37 O37 H371 109.6 no
C36 O36 H361 113.0 no
C35 O35 H351 109.2 no
C3 O3 H31 106.5 no
C2 O2 H21 110.9 no
C1 O1 H11 114.0 no
C15 O15 H151 106.8 no
C16 O16 H161 121.0 no
C17 O17 H171 113.1 no
O201 C203 C204 121.6(3) yes
O201 C203 C202 121.8(4) yes
C204 C203 C202 116.5(4) yes
C203 C204 H2041 110.5 no
C203 C204 H2042 108.9 no
H2041 C204 H2042 108.9 no
C203 C204 H2043 108.8 no
H2041 C204 H2043 108.9 no
H2042 C204 H2043 110.8 no
C203 C202 H2021 109.4 no
C203 C202 H2023 108.3 no
H2021 C202 H2023 109.3 no
C203 C202 H2022 109.5 no
H2021 C202 H2022 108.7 no
H2023 C202 H2022 111.5 no
C80 N71 C72 105.51(17) yes
C80 N71 C76 111.24(18) yes
C72 N71 C76 111.18(18) yes
C80 N71 C84 111.90(18) yes
C72 N71 C84 111.29(19) yes
C76 N71 C84 105.84(17) yes
C52 N51 C60 106.44(18) yes
C52 N51 C64 110.74(19) yes
C60 N51 C64 110.39(19) yes
C52 N51 C56 112.3(2) yes
C60 N51 C56 109.65(19) yes
C64 N51 C56 107.31(18) yes

loop_
_geom_bond_atom_site_label_1
_geom_bond_atom_site_label_2
_geom_bond_distance
_geom_bond_publ_flag
C1 C2 1.396(3) yes
C1 C6 1.401(3) yes
C1 O1 1.358(3) yes
C2 C3 1.383(3) yes
C2 O2 1.381(3) yes
C3 C4 1.386(3) yes
C3 O3 1.388(3) yes
C4 C5 1.405(3) yes
C4 H41 0.917 no
C5 C6 1.392(3) yes
C5 C7 1.490(3) yes
C6 H61 0.915 no
C7 C8 1.397(3) yes
C7 C12 1.403(3) yes
C8 C9 1.393(3) yes
C8 H81 0.954 no
C9 C10 1.403(3) yes
C9 H91 0.924 no
C10 C11 1.394(3) yes
C10 C13 1.497(3) yes
C11 C12 1.396(3) yes
C11 H111 0.938 no
C12 H121 0.933 no
C13 C14 1.399(3) yes
C13 C18 1.396(3) yes
C14 C15 1.384(3) yes
C14 H141 0.932 no
C15 C16 1.401(3) yes
C15 O15 1.366(3) yes
C16 C17 1.393(4) yes
C16 O16 1.375(3) yes
C17 C18 1.397(3) yes
C17 O17 1.372(3) yes
C18 H181 0.930 no
C21 C22 1.398(3) yes
C21 C26 1.403(3) yes
C21 O21 1.367(3) yes
C22 C23 1.393(3) yes
C22 O22 1.375(3) yes
C23 C24 1.384(3) yes
C23 O23 1.387(3) yes
C24 C25 1.398(3) yes
C24 H241 0.928 no
C25 C26 1.399(3) yes
C25 C27 1.487(3) yes
C26 H261 0.946 no
C27 C28 1.404(3) yes
C27 C32 1.396(3) yes
C28 C29 1.383(3) yes
C28 H281 0.921 no
C29 C30 1.403(3) yes
C29 H291 0.920 no
C30 C31 1.394(3) yes
C30 C33 1.495(3) yes
C31 C32 1.395(3) yes
C31 H311 0.935 no
C32 H321 0.945 no
C33 C34 1.399(3) yes
C33 C38 1.401(3) yes
C34 C35 1.389(3) yes
C34 H341 0.934 no
C35 C36 1.391(3) yes
C35 O35 1.367(3) yes
C36 C37 1.400(3) yes
C36 O36 1.374(3) yes
C37 C38 1.397(3) yes
C37 O37 1.373(3) yes
C38 H381 0.939 no
C52 C53 1.529(4) yes
C52 N51 1.533(3) yes
C52 H521 0.964 no
C52 H522 0.961 no
C53 C54 1.520(4) yes
C53 H532 0.983 no
C53 H531 0.970 no
C54 C55 1.529(4) yes
C54 H542 0.975 no
C54 H541 0.991 no
C55 H551 0.927 no
C55 H553 0.964 no
C55 H552 0.940 no
C56 C57 1.517(4) yes
C56 N51 1.522(3) yes
C56 H561 0.947 no
C56 H562 0.961 no
C57 C58 1.530(4) yes
C57 H572 0.973 no
C57 H571 0.957 no
C58 C59 1.523(4) yes
C58 H581 0.972 no
C58 H582 0.972 no
C59 H592 0.949 no
C59 H591 0.964 no
C59 H593 0.951 no
C60 C61 1.522(4) yes
C60 N51 1.528(3) yes
C60 H602 0.951 no
C60 H601 0.971 no
C61 C62 1.517(4) yes
C61 H612 0.990 no
C61 H611 0.981 no
C62 C63 1.505(5) yes
C62 H621 0.949 no
C62 H622 0.975 no
C63 H633 0.976 no
C63 H632 0.966 no
C63 H631 0.955 no
C64 C65 1.523(4) yes
C64 N51 1.524(3) yes
C64 H642 0.950 no
C64 H641 0.957 no
C65 C66 1.521(4) yes
C65 H651 0.988 no
C65 H652 0.973 no
C66 C67 1.523(4) yes
C66 H662 0.965 no
C66 H661 0.957 no
C67 H673 0.942 no
C67 H672 0.968 no
C67 H671 0.971 no
C72 C73 1.527(3) yes
C72 N71 1.526(3) yes
C72 H721 0.957 no
C72 H722 0.958 no
C73 C74 1.531(4) yes
C73 H732 0.975 no
C73 H731 0.970 no
C74 C75 1.529(4) yes
C74 H741 0.966 no
C74 H742 0.958 no
C75 H752 0.970 no
C75 H751 0.961 no
C75 H753 0.955 no
C76 C77 1.516(3) yes
C76 N71 1.523(3) yes
C76 H762 0.986 no
C76 H761 0.956 no
C77 C78 1.540(3) yes
C77 H772 0.950 no
C77 H771 0.983 no
C78 C79 1.519(4) yes
C78 H781 0.976 no
C78 H782 0.944 no
C79 H793 0.971 no
C79 H792 0.954 no
C79 H791 0.960 no
C80 C81 1.516(3) yes
C80 N71 1.530(3) yes
C80 H802 0.970 no
C80 H801 0.981 no
C81 C82 1.526(4) yes
C81 H811 0.955 no
C81 H812 0.959 no
C82 C83 1.520(4) yes
C82 H822 0.986 no
C82 H821 0.942 no
C83 H833 0.964 no
C83 H832 0.968 no
C83 H831 0.972 no
C84 C85 1.523(3) yes
C84 N71 1.521(3) yes
C84 H841 0.966 no
C84 H842 0.965 no
C85 C86 1.531(4) yes
C85 H852 0.974 no
C85 H851 0.973 no
C86 C87 1.527(4) yes
C86 H862 0.943 no
C86 H861 0.958 no
C87 H871 0.960 no
C87 H873 0.977 no
C87 H872 0.965 no
O22 H221 0.780 no
O21 H211 0.814 no
O23 H231 0.795 no
O37 H371 0.825 no
O36 H361 0.796 no
O35 H351 0.820 no
O3 H31 0.822 no
O2 H21 0.802 no
O1 H11 0.804 no
O15 H151 0.808 no
O16 H161 0.801 no
O17 H171 0.814 no
O201 C203 1.224(4) yes
C203 C204 1.485(5) yes
C203 C202 1.494(5) yes
C204 H2041 0.937 no
C204 H2042 0.943 no
C204 H2043 0.953 no
C202 H2021 0.951 no
C202 H2023 0.947 no
C202 H2022 0.953 no

loop_
_geom_hbond_atom_site_label_D
_geom_hbond_atom_site_label_H
_geom_hbond_atom_site_label_A
_geom_hbond_site_symmetry_A
_geom_hbond_angle_DHA
_geom_hbond_distance_DH
_geom_hbond_distance_HA
_geom_hbond_distance_DA
_geom_hbond_publ_flag
C64 H642 O23 2_647 168.21(7) 0.950 2.590 3.526(4) yes
O35 H351 O2 1_456 143.65(7) 0.820 2.051 2.755(4) yes
O3 H31 O36 1_654 144.60(6) 0.822 2.169 2.878(4) yes
O2 H21 O15 2_656 141.30(7) 0.802 2.012 2.685(4) yes
O36 H361 O23 2_547 145.12(6) 0.796 2.072 2.763(4) yes
O15 H151 O35 2_547 129.35(6) 0.808 2.130 2.715(4) yes
O23 H231 O3 2_656 133.07(6) 0.795 2.121 2.727(4) yes
